data_7058177
loop_
_publ_author_name
'Kumar, Sushil'
'Arora, Aayushi'
'Kaushal, Jolly'
'Oswal, Preeti'
'Kumar, Arun'
'Tomar, Kapil'

_publ_section_title
;
 Room temperature synthesis of an Fe(ii)-based porous MOF with multiple
 open metal sites for high gas adsorption properties
;
_journal_issue 11
_journal_name_full 'New Journal of Chemistry'
_journal_page_first 4338
_journal_paper_doi 10.1039/C8NJ05782F
_journal_volume 43
_journal_year 2019
_chemical_formula_moiety 'C18 H19 Fe2 N3 O11'
_chemical_formula_sum 'C18 H18 Fe2 N3 O11'
_chemical_formula_weight 564.05
_space_group_crystal_system monoclinic
_space_group_IT_number 15
_space_group_name_Hall '-C 2yc'
_space_group_name_H-M_alt 'C 1 2/c 1'
_symmetry_space_group_name_Hall '-C 2yc'
_symmetry_space_group_name_H-M 'C 1 2/c 1'
_atom_sites_solution_hydrogens mixed
_audit_creation_date 2018-09-04
_audit_creation_method
;
Olex2 1.2
(compiled 2018.05.29 svn.r3508 for OlexSys, GUI svn.r5506)
;
_audit_update_record
;
2018-10-21 deposited with the CCDC.    2019-02-15 downloaded from the CCDC.
;
_cell_angle_alpha 90
_cell_angle_beta 113.699(14)
_cell_angle_gamma 90
_cell_formula_units_Z 8
_cell_length_a 29.03(2)
_cell_length_b 18.120(11)
_cell_length_c 14.060(10)
_cell_measurement_reflns_used 105
_cell_measurement_temperature 100
_cell_measurement_theta_max 27.32
_cell_measurement_theta_min 2.86
_cell_volume 6772(8)
_computing_cell_refinement 'Bruker Kappa Apex'
_computing_data_collection 'Bruker Kappa Apex'
_computing_data_reduction 'Bruker SAINT'
_computing_molecular_graphics 'Olex2 (Dolomanov et al., 2009)'
_computing_publication_material 'Olex2 (Dolomanov et al., 2009)'
_computing_structure_refinement 'XL (Sheldrick, 2008)'
_diffrn_ambient_temperature 100
_diffrn_measured_fraction_theta_full 0.957
_diffrn_measured_fraction_theta_max 0.957
_diffrn_measurement_device_type 'CCD area detector'
_diffrn_measurement_method 'phi omega scans'
_diffrn_radiation_type MoK\a
_diffrn_radiation_wavelength 0.71073
_diffrn_reflns_av_R_equivalents 0.1057
_diffrn_reflns_av_unetI/netI 0.1350
_diffrn_reflns_Laue_measured_fraction_full 0.957
_diffrn_reflns_Laue_measured_fraction_max 0.957
_diffrn_reflns_limit_h_max 34
_diffrn_reflns_limit_h_min -34
_diffrn_reflns_limit_k_max 21
_diffrn_reflns_limit_k_min -21
_diffrn_reflns_limit_l_max 16
_diffrn_reflns_limit_l_min -15
_diffrn_reflns_number 14973
_diffrn_reflns_point_group_measured_fraction_full 0.957
_diffrn_reflns_point_group_measured_fraction_max 0.957
_diffrn_reflns_theta_full 25.049
_diffrn_reflns_theta_max 25.049
_diffrn_reflns_theta_min 2.475
_exptl_absorpt_coefficient_mu 0.899
_exptl_absorpt_correction_T_max 0.901
_exptl_absorpt_correction_T_min 0.855
_exptl_absorpt_correction_type multi-scan
_exptl_absorpt_process_details '(SADABS; Bruker, 2000)'
_exptl_crystal_colour brown
_exptl_crystal_density_diffrn 1.106
_exptl_crystal_description block
_exptl_crystal_F_000 2296
_exptl_crystal_size_max 0.17
_exptl_crystal_size_mid 0.14
_exptl_crystal_size_min 0.11
_refine_diff_density_max 0.737
_refine_diff_density_min -0.781
_refine_diff_density_rms 0.106
_refine_ls_extinction_method none
_refine_ls_goodness_of_fit_ref 0.970
_refine_ls_hydrogen_treatment mixed
_refine_ls_matrix_type full
_refine_ls_number_parameters 316
_refine_ls_number_reflns 5759
_refine_ls_number_restraints 301
_refine_ls_restrained_S_all 0.949
_refine_ls_R_factor_all 0.1096
_refine_ls_R_factor_gt 0.0694
_refine_ls_shift/su_max 0.000
_refine_ls_shift/su_mean 0.000
_refine_ls_structure_factor_coef Fsqd
_refine_ls_weighting_details 'w=1/[\s^2^(Fo^2^)+(0.0982P)^2^] where P=(Fo^2^+2Fc^2^)/3'
_refine_ls_weighting_scheme calc
_refine_ls_wR_factor_gt 0.1820
_refine_ls_wR_factor_ref 0.2112
_reflns_Friedel_coverage 0.000
_reflns_number_gt 3152
_reflns_number_total 5759
_reflns_threshold_expression 'I > 2\s(I)'
_cod_data_source_file c8nj05782f2.cif
_cod_data_source_block rr_fe_bpz_0m
_cod_depositor_comments 'Adding full bibliography for 7058177.cif.'
_cod_original_cell_volume 6773(8)
_cod_database_code 7058177
_shelx_shelxl_version_number 2016/4
_shelx_space_group_comment
;
The symmetry employed for this shelxl refinement is uniquely defined
by the following loop, which should always be used as a source of
symmetry information in preference to the above space-group names.
They are only intended as comments.
;
_olex2_refinement_description
;
1. Fixed Uiso
 At 1.2 times of:
  All C(H) groups, All N(H) groups
 At 1.5 times of:
  All C(H,H,H) groups, All O(H,H) groups
2. Restrained distances
 H3A-O3
 0.87 with sigma of 0.02
3. Rigid body (RIGU) restrains
 All non-hydrogen atoms
 with sigma for 1-2 distances of 0.004 and sigma for 1-3 distances of 0.004
4.a Rotating group:
 O5(H5A,H5B)
4.b Aromatic/amide H refined with riding coordinates:
 C3(H3), N2(H2), C13(H13), C20(H20)
4.c Idealised Me refined as rotating group:
 C8(H8A,H8B,H8C), C12(H12A,H12B,H12C), C16(H16A,H16B,H16C), C15(H15A,H15B,H15C)
;
_olex2_submission_special_instructions 'No special instructions were received'

loop_
_space_group_symop_operation_xyz
'x, y, z'
'-x, y, -z+1/2'
'x+1/2, y+1/2, z'
'-x+1/2, y+1/2, -z+1/2'
'-x, -y, -z'
'x, -y, z-1/2'
'-x+1/2, -y+1/2, -z'
'x+1/2, -y+1/2, z-1/2'

loop_
_atom_site_label
_atom_site_type_symbol
_atom_site_fract_x
_atom_site_fract_y
_atom_site_fract_z
_atom_site_U_iso_or_equiv
_atom_site_adp_type
_atom_site_occupancy
_atom_site_site_symmetry_order
_atom_site_calc_flag
_atom_site_refinement_flags_posn
_atom_site_refinement_flags_adp
Fe1 Fe 0.18033(3) 0.46021(4) 0.35492(7) 0.0354(3) Uani 1 1 d . U
Fe2 Fe 0.26347(3) 0.50326(4) 0.25507(7) 0.0329(3) Uani 1 1 d . U
O1 O 0.26595(17) 0.5943(2) 0.3468(4) 0.0468(12) Uani 1 1 d . U
O2 O 0.20929(15) 0.5641(2) 0.4124(3) 0.0371(10) Uani 1 1 d . U
C2 C 0.2461(2) 0.6800(3) 0.4532(5) 0.0306(13) Uani 1 1 d . U
C3 C 0.2603(2) 0.7413(3) 0.4122(5) 0.0325(14) Uani 1 1 d . U
H3 H 0.267825 0.735496 0.354206 0.039 Uiso 1 1 calc R .
C1 C 0.2414(2) 0.6071(3) 0.4022(5) 0.0347(14) Uani 1 1 d . U
C4 C 0.2363(2) 0.6875(3) 0.5434(4) 0.0248(13) Uani 1 1 d . U
O3 O 0.17992(16) 0.4931(2) 0.2027(3) 0.0373(10) Uani 1 1 d D U
O4 O 0.19708(18) 0.4330(2) 0.5103(4) 0.0451(12) Uani 1 1 d . U
O5 O 0.34359(16) 0.4895(2) 0.3242(4) 0.0490(12) Uani 1 1 d . U
H5A H 0.355410 0.489556 0.277340 0.074 Uiso 1 1 d GR .
H5B H 0.350483 0.448183 0.356429 0.074 Uiso 1 1 d GR .
O6 O 0.25670(15) 0.4277(2) 0.3723(3) 0.0372(10) Uani 1 1 d . U
O16 O 0.32590(18) 0.3618(2) 0.4020(5) 0.0616(16) Uani 1 1 d . U
C5 C 0.2848(2) 0.3699(3) 0.4101(5) 0.0362(15) Uani 1 1 d . U
O8 O 0.17767(16) 0.3838(2) 0.0825(4) 0.0399(11) Uani 1 1 d . U
O7 O 0.25946(16) 0.4136(2) 0.1587(3) 0.0391(11) Uani 1 1 d . U
C7 C 0.2233(2) 0.3760(3) 0.0986(5) 0.0327(14) Uani 1 1 d . U
N2 N 0.1053(2) 0.5613(3) 0.3949(4) 0.0450(14) Uani 1 1 d . U
H2 H 0.130684 0.577487 0.447539 0.054 Uiso 1 1 calc R .
N1 N 0.1081(2) 0.5090(3) 0.3274(5) 0.0487(14) Uani 1 1 d . U
C10 C 0.0270(2) 0.5458(4) 0.2760(6) 0.0456(16) Uani 1 1 d . U
C11 C 0.0573(2) 0.5844(4) 0.3683(6) 0.0441(16) Uani 1 1 d . U
C9 C 0.0607(3) 0.4992(4) 0.2545(6) 0.0487(17) Uani 1 1 d . U
C8 C 0.0484(3) 0.4485(5) 0.1641(7) 0.087(3) Uani 1 1 d . U
H8A H 0.078237 0.439149 0.152242 0.130 Uiso 1 1 calc GR .
H8B H 0.023411 0.470904 0.103446 0.130 Uiso 1 1 calc GR .
H8C H 0.035718 0.402825 0.178411 0.130 Uiso 1 1 calc GR .
C12 C 0.0440(3) 0.6447(5) 0.4214(7) 0.075(3) Uani 1 1 d . U
H12A H 0.056159 0.633828 0.494204 0.113 Uiso 1 1 calc GR .
H12B H 0.008102 0.650180 0.393234 0.113 Uiso 1 1 calc GR .
H12C H 0.059031 0.689643 0.411567 0.113 Uiso 1 1 calc GR .
O9 O 0.15257(18) 0.3567(2) 0.2959(4) 0.0579(14) Uani 1 1 d . U
N3 N 0.1296(3) 0.2368(3) 0.2757(6) 0.073(2) Uani 1 1 d . U
C13 C 0.1400(3) 0.3029(4) 0.3244(7) 0.073(2) Uani 1 1 d . U
H13 H 0.136693 0.305795 0.387473 0.088 Uiso 1 1 calc R .
C16 C 0.1157(5) 0.1741(6) 0.3216(12) 0.148(5) Uani 1 1 d . U
H16A H 0.131184 0.130398 0.309105 0.221 Uiso 1 1 calc GR .
H16B H 0.079842 0.168387 0.291208 0.221 Uiso 1 1 calc GR .
H16C H 0.126989 0.181668 0.395084 0.221 Uiso 1 1 calc GR .
C15 C 0.1357(4) 0.2245(7) 0.1826(9) 0.114(4) Uani 1 1 d . U
H15A H 0.103909 0.211390 0.128582 0.171 Uiso 1 1 calc GR .
H15B H 0.159272 0.185021 0.192401 0.171 Uiso 1 1 calc GR .
H15C H 0.148151 0.268569 0.163258 0.171 Uiso 1 1 calc GR .
O10 O 0.26817(18) 0.5815(2) 0.1503(4) 0.0477(12) Uani 1 1 d . U
C18 C 0.2438(2) 0.6774(3) 0.0284(5) 0.0360(15) Uani 1 1 d . U
C19 C 0.2649(2) 0.6901(3) -0.0455(5) 0.0296(13) Uani 1 1 d . U
C17 C 0.2361(3) 0.6018(3) 0.0641(5) 0.0374(15) Uani 1 1 d . U
C20 C 0.2286(2) 0.7361(3) 0.0684(5) 0.0335(15) Uani 1 1 d . U
H20 H 0.212956 0.727025 0.113423 0.040 Uiso 1 1 calc R .
H3A H 0.1561(16) 0.525(3) 0.165(4) 0.042(19) Uiso 1 1 d D .

loop_
_atom_site_aniso_label
_atom_site_aniso_U_11
_atom_site_aniso_U_22
_atom_site_aniso_U_33
_atom_site_aniso_U_23
_atom_site_aniso_U_13
_atom_site_aniso_U_12
Fe1 0.0580(6) 0.0166(5) 0.0409(6) -0.0018(4) 0.0297(5) -0.0022(4)
Fe2 0.0622(6) 0.0135(4) 0.0336(6) -0.0007(4) 0.0302(5) -0.0005(4)
O1 0.088(3) 0.013(2) 0.064(3) -0.012(2) 0.056(3) -0.009(2)
O2 0.059(3) 0.020(2) 0.041(3) -0.007(2) 0.029(2) -0.0069(18)
C2 0.057(4) 0.011(2) 0.026(4) -0.001(2) 0.020(3) -0.001(2)
C3 0.067(4) 0.021(3) 0.018(4) 0.003(3) 0.026(3) 0.000(3)
C1 0.069(4) 0.017(3) 0.026(4) -0.003(3) 0.028(3) 0.002(3)
C4 0.055(4) 0.013(3) 0.012(3) 0.001(2) 0.019(3) 0.001(2)
O3 0.058(3) 0.029(2) 0.028(3) 0.007(2) 0.021(2) 0.007(2)
O4 0.075(3) 0.022(2) 0.049(3) 0.005(2) 0.036(3) 0.010(2)
O5 0.067(3) 0.034(3) 0.049(3) 0.009(2) 0.026(2) -0.005(2)
O6 0.062(3) 0.0140(19) 0.046(3) 0.0107(19) 0.033(2) 0.0056(17)
O16 0.070(3) 0.031(3) 0.108(5) 0.024(3) 0.061(3) 0.009(2)
C5 0.058(4) 0.019(3) 0.033(4) 0.000(3) 0.020(3) 0.000(3)
O8 0.063(3) 0.019(2) 0.047(3) -0.005(2) 0.032(2) 0.0018(19)
O7 0.064(3) 0.019(2) 0.039(3) -0.0054(19) 0.026(2) 0.0056(18)
C7 0.059(3) 0.010(3) 0.034(4) 0.004(3) 0.025(3) 0.001(2)
N2 0.063(3) 0.045(3) 0.028(3) -0.003(3) 0.018(3) 0.003(3)
N1 0.057(3) 0.044(3) 0.046(4) -0.015(3) 0.022(3) -0.002(3)
C10 0.064(4) 0.039(4) 0.040(4) 0.002(3) 0.027(3) -0.001(3)
C11 0.055(4) 0.044(4) 0.043(4) -0.002(3) 0.031(3) 0.001(3)
C9 0.058(4) 0.053(4) 0.036(4) -0.003(3) 0.020(3) -0.001(3)
C8 0.072(6) 0.100(7) 0.070(6) -0.046(6) 0.010(4) 0.009(5)
C12 0.082(6) 0.073(5) 0.075(7) -0.032(5) 0.036(5) 0.008(4)
O9 0.077(3) 0.027(2) 0.063(4) -0.004(2) 0.022(3) -0.009(2)
N3 0.094(5) 0.038(3) 0.086(5) -0.006(4) 0.035(4) -0.015(3)
C13 0.104(7) 0.045(4) 0.064(6) -0.002(4) 0.026(5) -0.008(4)
C16 0.159(11) 0.081(7) 0.210(15) 0.039(8) 0.081(11) -0.041(7)
C15 0.132(9) 0.130(10) 0.085(8) -0.024(7) 0.051(7) -0.012(7)
O10 0.082(3) 0.024(2) 0.046(3) 0.009(2) 0.035(2) -0.004(2)
C18 0.071(4) 0.014(3) 0.034(4) -0.001(3) 0.033(3) -0.002(3)
C19 0.052(4) 0.013(3) 0.029(4) 0.001(3) 0.022(3) 0.002(2)
C17 0.089(5) 0.015(3) 0.024(4) -0.003(3) 0.040(3) -0.002(3)
C20 0.065(4) 0.021(3) 0.025(4) 0.001(3) 0.029(3) -0.003(3)

loop_
_atom_type_symbol
_atom_type_description
_atom_type_scat_dispersion_real
_atom_type_scat_dispersion_imag
_atom_type_scat_source
C C 0.0033 0.0016 'International Tables Vol C Tables 4.2.6.8 and 6.1.1.4'
H H 0.0000 0.0000 'International Tables Vol C Tables 4.2.6.8 and 6.1.1.4'
Fe Fe 0.3463 0.8444 'International Tables Vol C Tables 4.2.6.8 and 6.1.1.4'
N N 0.0061 0.0033 'International Tables Vol C Tables 4.2.6.8 and 6.1.1.4'
O O 0.0106 0.0060 'International Tables Vol C Tables 4.2.6.8 and 6.1.1.4'

loop_
_geom_angle_atom_site_label_1
_geom_angle_atom_site_label_2
_geom_angle_atom_site_label_3
_geom_angle
_geom_angle_site_symmetry_1
_geom_angle_site_symmetry_3
O2 Fe1 O3 88.65(16) . .
O2 Fe1 O4 85.39(17) . .
O2 Fe1 O6 88.17(15) . .
O2 Fe1 N1 84.91(19) . .
O4 Fe1 O3 167.91(18) . .
O4 Fe1 O6 91.15(17) . .
O4 Fe1 N1 94.9(2) . .
O6 Fe1 O3 78.14(16) . .
N1 Fe1 O3 95.1(2) . .
N1 Fe1 O6 170.43(18) . .
O9 Fe1 O2 178.70(18) . .
O9 Fe1 O3 90.37(19) . .
O9 Fe1 O4 95.43(19) . .
O9 Fe1 O6 90.80(17) . .
O9 Fe1 N1 96.0(2) . .
O1 Fe2 O3 91.81(16) . .
O1 Fe2 O5 92.90(18) . .
O1 Fe2 O6 91.18(17) . .
O1 Fe2 O7 178.17(19) . .
O1 Fe2 O10 84.43(18) . .
O5 Fe2 O3 166.58(16) . .
O5 Fe2 O6 89.74(17) . .
O6 Fe2 O3 77.60(15) . .
O7 Fe2 O3 87.28(16) . .
O7 Fe2 O5 88.33(17) . .
O7 Fe2 O6 90.18(17) . .
O7 Fe2 O10 94.19(18) . .
O10 Fe2 O3 101.12(18) . .
O10 Fe2 O5 91.84(18) . .
O10 Fe2 O6 175.40(16) . .
C1 O1 Fe2 129.6(4) . .
C1 O2 Fe1 135.3(4) . .
C3 C2 C1 119.7(5) . .
C3 C2 C4 119.8(5) . .
C4 C2 C1 120.5(5) . .
C2 C3 C4 121.5(5) . 7_566
O1 C1 C2 119.6(5) . .
O2 C1 O1 125.3(5) . .
O2 C1 C2 114.9(5) . .
C2 C4 C3 118.6(5) . 7_566
C2 C4 C7 124.5(5) . 6_566
C3 C4 C7 116.9(5) 7_566 6_566
Fe1 O3 Fe2 96.88(17) . .
C17 O4 Fe1 121.5(4) 6_566 .
Fe1 O6 Fe2 97.94(16) . .
C5 O6 Fe1 134.1(4) . .
C5 O6 Fe2 125.0(4) . .
O6 C5 C19 118.3(5) . 6_566
O16 C5 O6 121.4(5) . .
O16 C5 C19 120.0(5) . 6_566
C7 O7 Fe2 132.4(4) . .
O8 C7 C4 116.8(5) . 6_565
O7 C7 C4 116.5(5) . 6_565
O7 C7 O8 126.6(6) . .
C11 N2 N1 111.3(5) . .
N2 N1 Fe1 118.9(4) . .
C9 N1 Fe1 134.2(5) . .
C9 N1 N2 106.9(5) . .
C11 C10 C10 127.6(6) . 2
C9 C10 C10 126.7(6) . 2
C9 C10 C11 105.2(6) . .
N2 C11 C10 106.8(5) . .
N2 C11 C12 122.9(7) . .
C10 C11 C12 129.8(7) . .
N1 C9 C10 109.8(6) . .
N1 C9 C8 123.2(6) . .
C10 C9 C8 127.0(7) . .
C13 O9 Fe1 137.8(6) . .
C13 N3 C16 121.1(9) . .
C13 N3 C15 121.7(8) . .
C15 N3 C16 117.0(9) . .
O9 C13 N3 127.0(9) . .
C17 O10 Fe2 130.4(4) . .
C19 C18 C17 123.8(5) . .
C20 C18 C19 118.9(5) . .
C20 C18 C17 117.3(5) . .
C18 C19 C5 123.0(5) . 6_565
C20 C19 C5 119.4(5) 7_565 6_565
C20 C19 C18 117.3(5) 7_565 .
O4 C17 C18 118.5(6) 6_565 .
O10 C17 O4 125.4(6) . 6_565
O10 C17 C18 115.9(6) . .
C18 C20 C19 123.7(5) . 7_565

loop_
_geom_bond_atom_site_label_1
_geom_bond_atom_site_label_2
_geom_bond_distance
_geom_bond_site_symmetry_2
Fe1 O2 2.088(4) .
Fe1 O3 2.217(5) .
Fe1 O4 2.098(5) .
Fe1 O6 2.211(4) .
Fe1 N1 2.164(6) .
Fe1 O9 2.078(5) .
Fe2 O1 2.077(4) .
Fe2 O3 2.242(5) .
Fe2 O5 2.145(5) .
Fe2 O6 2.212(4) .
Fe2 O7 2.088(4) .
Fe2 O10 2.088(4) .
O1 C1 1.272(7) .
O2 C1 1.266(7) .
C2 C3 1.389(7) .
C2 C1 1.483(8) .
C2 C4 1.412(8) .
C3 C4 1.420(7) 7_566
C4 C3 1.420(7) 7_566
C4 C7 1.518(8) 6_566
O4 C17 1.250(8) 6_566
O6 C5 1.303(7) .
O16 C5 1.251(7) .
C5 C19 1.481(8) 6_566
O8 C7 1.260(7) .
O7 C7 1.251(7) .
C7 C4 1.518(8) 6_565
N2 N1 1.367(7) .
N2 C11 1.355(8) .
N1 C9 1.356(9) .
C10 C10 1.441(13) 2
C10 C11 1.423(9) .
C10 C9 1.414(9) .
C11 C12 1.459(9) .
C9 C8 1.491(10) .
O9 C13 1.169(9) .
N3 C13 1.352(10) .
N3 C16 1.442(11) .
N3 C15 1.409(11) .
O10 C17 1.250(8) .
C18 C19 1.421(8) .
C18 C17 1.507(8) .
C18 C20 1.358(8) .
C19 C5 1.481(8) 6_565
C19 C20 1.406(7) 7_565
C17 O4 1.250(8) 6_565
C20 C19 1.406(7) 7_565

loop_
_geom_torsion_atom_site_label_1
_geom_torsion_atom_site_label_2
_geom_torsion_atom_site_label_3
_geom_torsion_atom_site_label_4
_geom_torsion
_geom_torsion_site_symmetry_1
_geom_torsion_site_symmetry_4
Fe1 O2 C1 O1 0.3(10) . .
Fe1 O2 C1 C2 174.9(4) . .
Fe1 O6 C5 O16 173.3(5) . .
Fe1 O6 C5 C19 -0.9(9) . 6_566
Fe1 N1 C9 C10 178.7(5) . .
Fe1 N1 C9 C8 -3.7(12) . .
Fe1 O9 C13 N3 -169.5(6) . .
Fe2 O1 C1 O2 0.3(10) . .
Fe2 O1 C1 C2 -174.0(4) . .
Fe2 O6 C5 O16 17.4(9) . .
Fe2 O6 C5 C19 -156.7(4) . 6_566
Fe2 O7 C7 C4 -178.2(3) . 6_565
Fe2 O7 C7 O8 -1.2(9) . .
Fe2 O10 C17 O4 -17.7(9) . 6_565
Fe2 O10 C17 C18 156.9(4) . .
C3 C2 C1 O1 24.3(9) . .
C3 C2 C1 O2 -150.6(6) . .
C3 C2 C4 C3 2.1(10) . 7_566
C3 C2 C4 C7 -176.4(6) . 6_566
C1 C2 C3 C4 178.0(5) . 7_566
C1 C2 C4 C3 -178.1(5) . 7_566
C1 C2 C4 C7 3.5(9) . 6_566
C4 C2 C3 C4 -2.2(10) . 7_566
C4 C2 C1 O1 -155.5(6) . .
C4 C2 C1 O2 29.6(8) . .
N2 N1 C9 C10 -0.2(8) . .
N2 N1 C9 C8 177.4(7) . .
N1 N2 C11 C10 -1.4(7) . .
N1 N2 C11 C12 -174.3(7) . .
C10 C10 C11 N2 173.0(6) 2 .
C10 C10 C11 C12 -14.7(12) 2 .
C10 C10 C9 N1 -172.5(7) 2 .
C10 C10 C9 C8 10.1(12) 2 .
C11 N2 N1 Fe1 -178.1(4) . .
C11 N2 N1 C9 1.0(7) . .
C11 C10 C9 N1 -0.6(8) . .
C11 C10 C9 C8 -178.1(8) . .
C9 C10 C11 N2 1.2(7) . .
C9 C10 C11 C12 173.5(8) . .
C16 N3 C13 O9 178.2(10) . .
C15 N3 C13 O9 3.4(15) . .
C19 C18 C17 O4 -84.2(8) . 6_565
C19 C18 C17 O10 100.9(8) . .
C19 C18 C20 C19 -3.9(11) . 7_565
C17 C18 C19 C5 -4.4(10) . 6_565
C17 C18 C19 C20 -177.7(6) . 7_565
C17 C18 C20 C19 177.4(6) . 7_565
C20 C18 C19 C5 177.0(6) . 6_565
C20 C18 C19 C20 3.6(10) . 7_565
C20 C18 C17 O4 94.5(8) . 6_565
C20 C18 C17 O10 -80.5(8) . .

loop_
_smtbx_masks_void_nr
_smtbx_masks_void_average_x
_smtbx_masks_void_average_y
_smtbx_masks_void_average_z
_smtbx_masks_void_volume
_smtbx_masks_void_count_electrons
1 0.000 0.000 -0.670 1481.6 291.5
2 0.500 0.500 -0.882 1481.6 291.5
